data_7124715
loop_
_publ_author_name
'Fowler, Jonathan M.'
'Thorp-Greenwood, Flora L'
'Warriner, Stuart L.'
'Willans, Charlotte E.'
'Hardie, Michaele J.'

_publ_section_title
;
 M12L8 metallo-supramolecular cube with cyclotriguaiacylene-type ligand:
 spontaneous resolution of cube and its constituent host ligand.
;
_journal_issue 56
_journal_name_full 'Chemical communications (Cambridge, England)'
_journal_page_first 8699
_journal_page_last 8702
_journal_paper_doi 10.1039/c6cc04130b
_journal_volume 52
_journal_year 2016
_chemical_formula_sum 'C288 H264 Ag12 B12 F48 N24 O48 S24'
_chemical_formula_weight 7934.84
_chemical_name_systematic octa[tris-(4-methylthiazolyl)cyclotriguaiacylene]dodecasilver(I)tetrafluoroborate
_space_group_IT_number 209
_space_group_name_Hall 'F 4 2 3'
_space_group_name_H-M_alt 'F 4 3 2'
_symmetry_cell_setting cubic
_symmetry_space_group_name_H-M 'F 4 3 2'
_atom_sites_solution_hydrogens geom
_atom_sites_solution_primary direct
_atom_sites_solution_secondary difmap
_audit_creation_method SHELXL-97
_audit_update_record
;
2016-03-24 deposited with the CCDC.
2016-06-16 downloaded from the CCDC.
;
_cell_angle_alpha 90.00
_cell_angle_beta 90.00
_cell_angle_gamma 90.00
_cell_formula_units_Z 4
_cell_length_a 35.4548(7)
_cell_length_b 35.4548(7)
_cell_length_c 35.4548(7)
_cell_measurement_reflns_used 1977
_cell_measurement_temperature 120(2)
_cell_measurement_theta_max 4.777
_cell_measurement_theta_min 4.1250
_cell_volume 44568.2(15)
_computing_structure_refinement 'SHELXL-97 (Sheldrick, 1997)'
_computing_structure_solution 'SHELXS-97 (Sheldrick, 1990)'
_diffrn_ambient_temperature 120(2)
_diffrn_detector 'CCD plate'
_diffrn_detector_type Atlas
_diffrn_measured_fraction_theta_full 0.749
_diffrn_measured_fraction_theta_max 0.750
_diffrn_measurement_device 'four-circle diffractometer'
_diffrn_radiation_monochromator mirror
_diffrn_radiation_probe x-ray
_diffrn_radiation_type CuK\a
_diffrn_radiation_wavelength 1.54184
_diffrn_reflns_av_R_equivalents 0.0286
_diffrn_reflns_av_sigmaI/netI 0.0514
_diffrn_reflns_limit_h_max 13
_diffrn_reflns_limit_h_min -35
_diffrn_reflns_limit_k_max 36
_diffrn_reflns_limit_k_min -29
_diffrn_reflns_limit_l_max 8
_diffrn_reflns_limit_l_min -27
_diffrn_reflns_number 4858
_diffrn_reflns_theta_full 73.63
_diffrn_reflns_theta_max 73.63
_diffrn_reflns_theta_min 3.53
_diffrn_source 'sealed X-ray tube'
_diffrn_source_type 'SuperNova (Cu) X-ray Source'
_exptl_absorpt_coefficient_mu 5.806
_exptl_absorpt_correction_T_max 1.0000
_exptl_absorpt_correction_T_min 0.37596
_exptl_absorpt_correction_type multi-scan
_exptl_absorpt_process_details
;
CrysAlisPro, Agilent Technologies,
Version 1.171.37.34 (release 22-05-2014 CrysAlis171 .NET)
(compiled May 22 2014,16:03:01)
Empirical absorption correction using spherical harmonics,
 implemented in SCALE3 ABSPACK scaling algorithm.
;
_exptl_crystal_colour orange
_exptl_crystal_density_diffrn 1.183
_exptl_crystal_density_method 'not measured'
_exptl_crystal_description block
_exptl_crystal_F_000 15936
_exptl_crystal_size_max 0.15
_exptl_crystal_size_mid 0.12
_exptl_crystal_size_min 0.07
_refine_diff_density_max 0.778
_refine_diff_density_min -0.479
_refine_diff_density_rms 0.084
_refine_ls_abs_structure_details 'Flack H D (1983), Acta Cryst. A39, 876-881'
_refine_ls_abs_structure_Flack 0.15(3)
_refine_ls_extinction_method none
_refine_ls_goodness_of_fit_ref 1.042
_refine_ls_hydrogen_treatment noref
_refine_ls_matrix_type full
_refine_ls_number_parameters 152
_refine_ls_number_reflns 2572
_refine_ls_number_restraints 42
_refine_ls_restrained_S_all 1.045
_refine_ls_R_factor_all 0.0985
_refine_ls_R_factor_gt 0.0718
_refine_ls_shift/su_max 0.001
_refine_ls_shift/su_mean 0.000
_refine_ls_structure_factor_coef Fsqd
_refine_ls_weighting_details 'calc w=1/[\s^2^(Fo^2^)+(0.1359P)^2^+0.0000P] where P=(Fo^2^+2Fc^2^)/3'
_refine_ls_weighting_scheme calc
_refine_ls_wR_factor_gt 0.2054
_refine_ls_wR_factor_ref 0.2256
_reflns_number_gt 1639
_reflns_number_total 2572
_reflns_threshold_expression >2sigma(I)
_cod_data_source_file c6cc04130b2.cif
_cod_data_source_block c
_cod_original_sg_symbol_H-M F432
_cod_database_code 7124715
_platon_squeeze_void_probe_radius 1.20

loop_
_symmetry_equiv_pos_as_xyz
'x, y, z'
'-y, x, z'
'-x, -y, z'
'y, -x, z'
'x, -z, y'
'x, -y, -z'
'x, z, -y'
'z, y, -x'
'-x, y, -z'
'-z, y, x'
'z, x, y'
'y, z, x'
'-y, -z, x'
'z, -x, -y'
'-y, z, -x'
'-z, -x, y'
'-z, x, -y'
'y, -z, -x'
'y, x, -z'
'-y, -x, -z'
'-x, z, y'
'-x, -z, -y'
'z, -y, x'
'-z, -y, -x'
'x, y+1/2, z+1/2'
'-y, x+1/2, z+1/2'
'-x, -y+1/2, z+1/2'
'y, -x+1/2, z+1/2'
'x, -z+1/2, y+1/2'
'x, -y+1/2, -z+1/2'
'x, z+1/2, -y+1/2'
'z, y+1/2, -x+1/2'
'-x, y+1/2, -z+1/2'
'-z, y+1/2, x+1/2'
'z, x+1/2, y+1/2'
'y, z+1/2, x+1/2'
'-y, -z+1/2, x+1/2'
'z, -x+1/2, -y+1/2'
'-y, z+1/2, -x+1/2'
'-z, -x+1/2, y+1/2'
'-z, x+1/2, -y+1/2'
'y, -z+1/2, -x+1/2'
'y, x+1/2, -z+1/2'
'-y, -x+1/2, -z+1/2'
'-x, z+1/2, y+1/2'
'-x, -z+1/2, -y+1/2'
'z, -y+1/2, x+1/2'
'-z, -y+1/2, -x+1/2'
'x+1/2, y, z+1/2'
'-y+1/2, x, z+1/2'
'-x+1/2, -y, z+1/2'
'y+1/2, -x, z+1/2'
'x+1/2, -z, y+1/2'
'x+1/2, -y, -z+1/2'
'x+1/2, z, -y+1/2'
'z+1/2, y, -x+1/2'
'-x+1/2, y, -z+1/2'
'-z+1/2, y, x+1/2'
'z+1/2, x, y+1/2'
'y+1/2, z, x+1/2'
'-y+1/2, -z, x+1/2'
'z+1/2, -x, -y+1/2'
'-y+1/2, z, -x+1/2'
'-z+1/2, -x, y+1/2'
'-z+1/2, x, -y+1/2'
'y+1/2, -z, -x+1/2'
'y+1/2, x, -z+1/2'
'-y+1/2, -x, -z+1/2'
'-x+1/2, z, y+1/2'
'-x+1/2, -z, -y+1/2'
'z+1/2, -y, x+1/2'
'-z+1/2, -y, -x+1/2'
'x+1/2, y+1/2, z'
'-y+1/2, x+1/2, z'
'-x+1/2, -y+1/2, z'
'y+1/2, -x+1/2, z'
'x+1/2, -z+1/2, y'
'x+1/2, -y+1/2, -z'
'x+1/2, z+1/2, -y'
'z+1/2, y+1/2, -x'
'-x+1/2, y+1/2, -z'
'-z+1/2, y+1/2, x'
'z+1/2, x+1/2, y'
'y+1/2, z+1/2, x'
'-y+1/2, -z+1/2, x'
'z+1/2, -x+1/2, -y'
'-y+1/2, z+1/2, -x'
'-z+1/2, -x+1/2, y'
'-z+1/2, x+1/2, -y'
'y+1/2, -z+1/2, -x'
'y+1/2, x+1/2, -z'
'-y+1/2, -x+1/2, -z'
'-x+1/2, z+1/2, y'
'-x+1/2, -z+1/2, -y'
'z+1/2, -y+1/2, x'
'-z+1/2, -y+1/2, -x'

loop_
_atom_site_label
_atom_site_type_symbol
_atom_site_fract_x
_atom_site_fract_y
_atom_site_fract_z
_atom_site_U_iso_or_equiv
_atom_site_adp_type
_atom_site_occupancy
_atom_site_symmetry_multiplicity
_atom_site_calc_flag
_atom_site_refinement_flags
Ag1 Ag 0.5000 0.33014(2) 0.33014(2) 0.0933(6) Uani 1 2 d SU
S1 S 0.46238(11) 0.42451(9) 0.24863(17) 0.1314(16) Uani 1 1 d U
O1 O 0.44465(15) 0.24483(18) 0.33232(19) 0.0624(17) Uani 1 1 d U
O2 O 0.45689(14) 0.28998(15) 0.27824(15) 0.0495(14) Uani 1 1 d U
N1 N 0.4800(3) 0.3681(2) 0.2860(3) 0.082(2) Uani 1 1 d U
C1 C 0.3073(2) 0.2538(2) 0.3214(2) 0.0429(18) Uani 1 1 d U
H1A H 0.2898 0.2547 0.2996 0.051 Uiso 1 1 calc R
H1B H 0.3089 0.2273 0.3298 0.051 Uiso 1 1 calc R
C2 C 0.3464(2) 0.2664(2) 0.3079(2) 0.0375(16) Uani 1 1 d U
C3 C 0.3787(2) 0.2512(2) 0.3270(2) 0.0408(16) Uani 1 1 d U
H3 H 0.3752 0.2344 0.3477 0.049 Uiso 1 1 calc R
C4 C 0.41248(19) 0.2601(2) 0.3163(2) 0.0421(18) Uani 1 1 d U
C5 C 0.41970(19) 0.2842(3) 0.2866(3) 0.0451(16) Uani 1 1 d U
C6 C 0.3890(2) 0.2992(2) 0.2670(2) 0.0422(18) Uani 1 1 d U
H6 H 0.3932 0.3155 0.2462 0.051 Uiso 1 1 calc R
C7 C 0.3533(2) 0.29075(18) 0.27737(19) 0.0389(17) Uani 1 1 d U
C8 C 0.4660(2) 0.3139(3) 0.2465(3) 0.058(2) Uani 1 1 d U
H8A H 0.4918 0.3076 0.2379 0.069 Uiso 1 1 calc R
H8B H 0.4484 0.3079 0.2256 0.069 Uiso 1 1 calc R
C9 C 0.4642(2) 0.3535(3) 0.2537(3) 0.066(2) Uani 1 1 d U
C10 C 0.4540(3) 0.3812(3) 0.2289(4) 0.092(3) Uani 1 1 d U
H10 H 0.4439 0.3771 0.2045 0.111 Uiso 1 1 calc R
C11 C 0.4817(3) 0.4038(3) 0.2872(5) 0.112(4) Uani 1 1 d U
H11 H 0.4926 0.4175 0.3075 0.134 Uiso 1 1 calc R
C12 C 0.4383(3) 0.2180(4) 0.3628(3) 0.110(6) Uani 1 1 d U
H12A H 0.4287 0.2314 0.3850 0.165 Uiso 1 1 calc R
H12B H 0.4621 0.2055 0.3692 0.165 Uiso 1 1 calc R
H12C H 0.4198 0.1991 0.3548 0.165 Uiso 1 1 calc R

loop_
_atom_site_aniso_label
_atom_site_aniso_U_11
_atom_site_aniso_U_22
_atom_site_aniso_U_33
_atom_site_aniso_U_23
_atom_site_aniso_U_13
_atom_site_aniso_U_12
Ag1 0.1061(10) 0.0870(6) 0.0870(6) -0.0134(6) -0.0152(7) 0.0152(7)
S1 0.110(3) 0.0591(18) 0.225(5) 0.021(3) -0.039(3) 0.0030(18)
O1 0.025(3) 0.071(4) 0.091(5) 0.006(3) 0.004(3) 0.001(3)
O2 0.038(3) 0.057(3) 0.053(3) 0.006(3) 0.009(2) -0.003(2)
N1 0.065(5) 0.049(4) 0.132(7) -0.001(4) -0.002(5) 0.004(4)
C1 0.052(4) 0.031(4) 0.046(5) -0.002(3) 0.008(3) -0.001(3)
C2 0.043(4) 0.042(5) 0.028(4) -0.008(3) 0.008(3) 0.011(3)
C3 0.045(4) 0.036(4) 0.041(4) 0.004(3) 0.008(3) 0.015(3)
C4 0.007(3) 0.051(5) 0.069(5) -0.001(3) 0.010(3) 0.002(3)
C5 0.035(4) 0.050(5) 0.050(5) -0.010(3) 0.016(3) -0.010(3)
C6 0.033(4) 0.032(4) 0.062(5) -0.009(3) 0.010(3) 0.001(3)
C7 0.042(4) 0.029(4) 0.046(4) 0.001(3) -0.005(3) 0.011(3)
C8 0.025(4) 0.067(5) 0.081(6) 0.011(4) 0.018(4) -0.015(4)
C9 0.031(5) 0.059(4) 0.107(7) 0.003(4) -0.008(5) -0.004(4)
C10 0.038(6) 0.082(6) 0.158(9) 0.038(6) -0.012(6) -0.008(5)
C11 0.095(9) 0.037(5) 0.204(11) -0.021(6) -0.039(9) 0.010(6)
C12 0.029(5) 0.218(16) 0.083(8) 0.085(9) 0.000(5) 0.008(7)

loop_
_atom_type_symbol
_atom_type_description
_atom_type_scat_dispersion_real
_atom_type_scat_dispersion_imag
_atom_type_scat_source
C C 0.0181 0.0091 'International Tables Vol C Tables 4.2.6.8 and 6.1.1.4'
H H 0.0000 0.0000 'International Tables Vol C Tables 4.2.6.8 and 6.1.1.4'
N N 0.0311 0.0180 'International Tables Vol C Tables 4.2.6.8 and 6.1.1.4'
S S 0.3331 0.5567 'International Tables Vol C Tables 4.2.6.8 and 6.1.1.4'
O O 0.0492 0.0322 'International Tables Vol C Tables 4.2.6.8 and 6.1.1.4'
Ag Ag 0.1306 4.2820 'International Tables Vol C Tables 4.2.6.8 and 6.1.1.4'
B B 0.0090 0.0039 'International Tables Vol C Tables 4.2.6.8 and 6.1.1.4'
F F 0.0727 0.0534 'International Tables Vol C Tables 4.2.6.8 and 6.1.1.4'

loop_
_geom_angle_atom_site_label_1
_geom_angle_atom_site_label_2
_geom_angle_atom_site_label_3
_geom_angle
_geom_angle_site_symmetry_1
_geom_angle_site_symmetry_3
N1 Ag1 N1 171.8(5) 21_655 .
C11 S1 C10 90.6(6) . .
C4 O1 C12 115.7(6) . .
C5 O2 C8 118.2(7) . .
C11 N1 C9 115.0(12) . .
C11 N1 Ag1 125.2(10) . .
C9 N1 Ag1 119.8(7) . .
C7 C1 C2 114.9(6) 12 .
C7 C1 H1A 108.5 12 .
C2 C1 H1A 108.5 . .
C7 C1 H1B 108.5 12 .
C2 C1 H1B 108.5 . .
H1A C1 H1B 107.5 . .
C7 C2 C3 117.1(7) . .
C7 C2 C1 125.1(7) . .
C3 C2 C1 117.8(7) . .
C4 C3 C2 120.5(7) . .
C4 C3 H3 119.8 . .
C2 C3 H3 119.8 . .
C3 C4 C5 123.2(8) . .
C3 C4 O1 123.0(7) . .
C5 C4 O1 113.7(6) . .
O2 C5 C4 116.0(8) . .
O2 C5 C6 126.0(9) . .
C4 C5 C6 118.0(7) . .
C7 C6 C5 120.8(8) . .
C7 C6 H6 119.6 . .
C5 C6 H6 119.6 . .
C6 C7 C2 120.5(7) . .
C6 C7 C1 117.5(7) . 11
C2 C7 C1 121.9(7) . 11
C9 C8 O2 115.4(9) . .
C9 C8 H8A 108.4 . .
O2 C8 H8A 108.4 . .
C9 C8 H8B 108.4 . .
O2 C8 H8B 108.4 . .
H8A C8 H8B 107.5 . .
C10 C9 N1 111.8(10) . .
C10 C9 C8 127.2(11) . .
N1 C9 C8 120.1(9) . .
C9 C10 S1 109.8(11) . .
C9 C10 H10 125.1 . .
S1 C10 H10 125.1 . .
N1 C11 S1 112.6(11) . .
N1 C11 H11 123.7 . .
S1 C11 H11 123.7 . .
O1 C12 H12A 109.5 . .
O1 C12 H12B 109.5 . .
H12A C12 H12B 109.5 . .
O1 C12 H12C 109.5 . .
H12A C12 H12C 109.5 . .
H12B C12 H12C 109.5 . .

loop_
_geom_bond_atom_site_label_1
_geom_bond_atom_site_label_2
_geom_bond_distance
_geom_bond_site_symmetry_2
Ag1 N1 2.182(10) 21_655
Ag1 N1 2.182(10) .
S1 C11 1.696(16) .
S1 C10 1.711(14) .
O1 C4 1.385(9) .
O1 C12 1.457(12) .
O2 C5 1.367(8) .
O2 C8 1.445(10) .
N1 C11 1.270(14) .
N1 C9 1.375(14) .
C1 C7 1.525(9) 12
C1 C2 1.530(10) .
C1 H1A 0.9900 .
C1 H1B 0.9900 .
C2 C7 1.408(10) .
C2 C3 1.435(10) .
C3 C4 1.298(10) .
C3 H3 0.9500 .
C4 C5 1.379(13) .
C5 C6 1.397(12) .
C6 C7 1.350(11) .
C6 H6 0.9500 .
C7 C1 1.525(9) 11
C8 C9 1.428(14) .
C8 H8A 0.9900 .
C8 H8B 0.9900 .
C9 C10 1.368(15) .
C10 H10 0.9500 .
C11 H11 0.9500 .
C12 H12A 0.9800 .
C12 H12B 0.9800 .
C12 H12C 0.9800 .

loop_
_geom_torsion_atom_site_label_1
_geom_torsion_atom_site_label_2
_geom_torsion_atom_site_label_3
_geom_torsion_atom_site_label_4
_geom_torsion
_geom_torsion_site_symmetry_1
_geom_torsion_site_symmetry_4
N1 Ag1 N1 C11 -160.9(11) 21_655 .
N1 Ag1 N1 C9 18.7(7) 21_655 .
C7 C1 C2 C7 -94.7(9) 12 .
C7 C1 C2 C3 87.6(8) 12 .
C7 C2 C3 C4 0.5(11) . .
C1 C2 C3 C4 178.3(7) . .
C2 C3 C4 C5 0.1(12) . .
C2 C3 C4 O1 -176.6(7) . .
C12 O1 C4 C3 -0.7(13) . .
C12 O1 C4 C5 -177.6(9) . .
C8 O2 C5 C4 177.8(7) . .
C8 O2 C5 C6 0.4(11) . .
C3 C4 C5 O2 -178.4(7) . .
O1 C4 C5 O2 -1.5(10) . .
C3 C4 C5 C6 -0.9(11) . .
O1 C4 C5 C6 176.1(7) . .
O2 C5 C6 C7 178.4(7) . .
C4 C5 C6 C7 1.1(11) . .
C5 C6 C7 C2 -0.6(11) . .
C5 C6 C7 C1 -178.2(6) . 11
C3 C2 C7 C6 -0.2(11) . .
C1 C2 C7 C6 -177.9(7) . .
C3 C2 C7 C1 177.3(6) . 11
C1 C2 C7 C1 -0.4(11) . 11
C5 O2 C8 C9 80.2(9) . .
C11 N1 C9 C10 0.9(15) . .
Ag1 N1 C9 C10 -178.8(7) . .
C11 N1 C9 C8 170.4(10) . .
Ag1 N1 C9 C8 -9.2(13) . .
O2 C8 C9 C10 -147.0(10) . .
O2 C8 C9 N1 45.2(12) . .
N1 C9 C10 S1 -3.3(12) . .
C8 C9 C10 S1 -171.9(8) . .
C11 S1 C10 C9 3.7(10) . .
C9 N1 C11 S1 2.1(15) . .
Ag1 N1 C11 S1 -178.3(6) . .
C10 S1 C11 N1 -3.4(11) . .

loop_
_platon_squeeze_void_nr
_platon_squeeze_void_average_x
_platon_squeeze_void_average_y
_platon_squeeze_void_average_z
_platon_squeeze_void_volume
_platon_squeeze_void_count_electrons
_platon_squeeze_void_content
1 -0.081 -0.121 -0.103 20339 6558 ' '
